data_2101300
loop_
_publ_author_name
'Ferguson, George'
'Carrol, Christopher D.'
'Glidewell, Christopher'
'Zakaria, Choudhury, M.'
'Lough, Alan, J.'

_publ_section_title
;
 Hydrogen bonding in diphenylmethanols, <i>R</i>CPh~2~OH: structures of
 monomeric (4-biphenyl)diphenylmethanol and
 diphenyl(2-pyridyl)methanol, dimeric 1,1,3-triphenylpropyn-1-ol,
 trimeric 2-methyl-1,1-diphenylpropan-1-ol, tetrameric
 diphenyl(2-thienyl)methanol, hexameric bis(pentafluorophenyl)methanol
 (at 293 and 173 K) and polymeric diphenylmethanol
;
_journal_issue 3
_journal_name_full 'Acta Crystallographica Section B'
_journal_page_first 367
_journal_page_last 377
_journal_paper_doi 10.1107/S0108768194013984
_journal_volume 51
_journal_year 1995
_chemical_formula_moiety 'C13 H12 O '
_chemical_formula_sum 'C13 H12 O'
_chemical_formula_weight 184.24
_chemical_name_common Diphenylmethanol
_chemical_name_systematic
;
Diphenylmethanol
;
_space_group_IT_number 18
_symmetry_cell_setting orthorhombic
_symmetry_space_group_name_Hall 'P 2bc 2'
_symmetry_space_group_name_H-M 'P 2 21 21'
_cell_angle_alpha 90.0
_cell_angle_beta 90.0
_cell_angle_gamma 90.0
_cell_formula_units_Z 8
_cell_length_a 5.1300(10)
_cell_length_b 18.650(5)
_cell_length_c 21.168(6)
_cell_measurement_reflns_used 23
_cell_measurement_temperature 293
_cell_measurement_theta_max 19.50
_cell_measurement_theta_min 15.00
_cell_volume 2025.2(9)
_computing_cell_refinement 'Enraf-Nonius DETTH and CELDIM'
_computing_data_collection 'Enraf-Nonius Cad4'
_computing_data_reduction 'NRCVAX DATRD2'
_computing_molecular_graphics NRCVAX
_computing_publication_material 'NRCVAX TABLES Jan 94 Version'
_computing_structure_refinement 'NRCVAX LSTSQ'
_computing_structure_solution 'NRCVAX SOLVER'
_diffrn_ambient_temperature 293
_diffrn_measurement_device 'Nonius CAD-4    '
_diffrn_measurement_method 'Theta/2theta scan b/P/b '
_diffrn_radiation_monochromator graphite
_diffrn_radiation_source 'xray tube'
_diffrn_radiation_type 'Molybdenum K\a'
_diffrn_radiation_wavelength 0.71069
_diffrn_reflns_av_R_equivalents 0.000
_diffrn_reflns_limit_h_max 6
_diffrn_reflns_limit_h_min 0
_diffrn_reflns_limit_k_max 22
_diffrn_reflns_limit_k_min 0
_diffrn_reflns_limit_l_max 25
_diffrn_reflns_limit_l_min 0
_diffrn_reflns_number 2090
_diffrn_reflns_theta_max 24.93
_diffrn_reflns_theta_min 2.00
_diffrn_standards_decay_% 1.0
_diffrn_standards_interval_time 60
_diffrn_standards_number 3
_exptl_absorpt_coefficient_mu 0.07
_exptl_absorpt_correction_T_max 1.0000
_exptl_absorpt_correction_T_min 1.0000
_exptl_absorpt_correction_type none
_exptl_crystal_colour plate
_exptl_crystal_density_diffrn 1.208
_exptl_crystal_description colorless
_exptl_crystal_F_000 784
_exptl_crystal_size_max 0.38
_exptl_crystal_size_mid 0.34
_exptl_crystal_size_min 0.19
_refine_diff_density_max 0.11
_refine_diff_density_min -0.14
_refine_ls_goodness_of_fit_obs 1.61
_refine_ls_hydrogen_treatment 'C-H riding, O-H from diff map'
_refine_ls_matrix_type full
_refine_ls_number_parameters 253
_refine_ls_number_reflns 1487
_refine_ls_R_factor_all 0.066
_refine_ls_R_factor_obs 0.035
_refine_ls_shift/esd_max 0.001
_refine_ls_structure_factor_coef F
_refine_ls_weighting_details 'w = 1/(\s^2^(F)+0.0008F^2^)'
_refine_ls_weighting_scheme calc
_refine_ls_wR_factor_all 0.056
_refine_ls_wR_factor_obs 0.052
_reflns_number_observed 1487
_reflns_number_total 2090
_reflns_observed_criterion 'Inet > 3.0\s(Inet)'
_cod_data_source_file ab0331.cif
_cod_data_source_block 7
_cod_depositor_comments
;
The following automatic conversions were performed:
'_symmetry_cell_setting' value 'Orthorhombic' changed to 'orthorhombic'
according to '/home/saulius/struct/CIF-dictionaries/cif_core.dic'
dictionary named 'cif_core.dic' version 2.4.1 from 2010-06-29.

Automatic conversion script
Id: cif_fix_enum 1527 2010-12-29 10:47:43Z saulius 

The following automatic conversions were performed:

'_symmetry_cell_setting' value 'Orthorhombic' changed to
'orthorhombic' according to
/home/saulius/struct/CIF-dictionaries/cif_core.dic dictionary named
'cif_core.dic' version 2.4.1 from 2010-06-29.

Automatic conversion script
Id: cif_fix_values 1715 2011-07-08 13:25:40Z adriana 

The following automatic conversions were performed:

'_refine_ls_weighting_scheme' value '1/(\s^2^(F)+0.0008F^2^)' was
changed to 'calc'. New tag '_refine_ls_weighting_details' was
created. The value of the new tag was set to 'w =
1/(\s^2^(F)+0.0008F^2^)'.

Automatic conversion script
Id: cif_fix_values 3143 2015-03-26 13:38:13Z robertas 
;
_cod_original_formula_sum 'C13 H12 O '
_cod_database_code 2101300

loop_
_symmetry_equiv_pos_as_xyz
x,y,z
x,-y,-z
-x,1/2+y,1/2-z
-x,1/2-y,1/2+z

loop_
_atom_site_aniso_label
_atom_site_aniso_U_11
_atom_site_aniso_U_22
_atom_site_aniso_U_33
_atom_site_aniso_U_12
_atom_site_aniso_U_13
_atom_site_aniso_U_23
_atom_site_aniso_type_symbol
O1 0.0494(13) 0.0626(14) 0.0408(12) 0.0021(11) -0.0073(11) -0.0094(10) O
C11 0.0375(16) 0.0491(17) 0.0400(17) -0.0047(15) 0.0051(15) -0.0047(13) C
C111 0.0378(14) 0.0373(15) 0.0390(16) -0.0058(14) 0.0024(13) 0.0018(12) C
C112 0.065(2) 0.0470(18) 0.0426(18) 0.0048(18) -0.0041(17) -0.0021(14) C
C113 0.093(3) 0.0421(19) 0.069(2) 0.021(2) -0.006(2) 0.0021(16) C
C114 0.071(2) 0.052(2) 0.060(2) 0.0103(19) -0.015(2) 0.0148(17) C
C115 0.064(2) 0.054(2) 0.0420(18) -0.0002(18) -0.0134(18) 0.0042(14) C
C116 0.058(2) 0.0470(17) 0.0459(18) 0.0071(17) -0.0047(17) -0.0042(14) C
C121 0.0394(16) 0.0437(16) 0.0373(17) 0.0065(15) -0.0092(15) 0.0003(12) C
C122 0.056(2) 0.052(2) 0.051(2) -0.0046(18) 0.0046(17) -0.0007(16) C
C123 0.086(3) 0.052(2) 0.061(2) -0.015(2) 0.001(2) 0.0105(17) C
C124 0.087(3) 0.0413(19) 0.072(3) 0.010(2) -0.010(2) 0.0020(18) C
C125 0.075(3) 0.062(2) 0.064(2) 0.023(2) 0.000(2) -0.0094(19) C
C126 0.054(2) 0.056(2) 0.052(2) 0.0083(18) -0.0010(18) -0.0028(16) C
O2 0.0488(13) 0.0585(13) 0.0402(11) -0.0061(11) 0.0048(11) 0.0077(10) O
C21 0.0334(15) 0.0494(16) 0.0356(16) -0.0075(14) 0.0015(14) 0.0022(13) C
C211 0.0418(16) 0.0369(16) 0.0400(17) -0.0177(14) 0.0009(14) -0.0058(13) C
C212 0.0540(19) 0.0321(16) 0.0533(19) -0.0134(14) -0.0001(16) -0.0020(13) C
C213 0.063(2) 0.0344(17) 0.071(2) -0.0004(16) -0.004(2) -0.0096(15) C
C214 0.057(2) 0.056(2) 0.065(2) -0.0082(19) 0.0135(19) -0.0224(19) C
C215 0.072(2) 0.063(2) 0.050(2) 0.001(2) 0.010(2) -0.0069(16) C
C216 0.062(2) 0.054(2) 0.0446(19) 0.0014(18) 0.0032(19) 0.0029(14) C
C221 0.0401(16) 0.0407(15) 0.0405(17) -0.0051(14) 0.0023(15) -0.0016(13) C
C222 0.055(2) 0.0484(19) 0.066(2) -0.0089(18) -0.0070(19) 0.0021(16) C
C223 0.073(3) 0.053(2) 0.083(3) -0.018(2) -0.011(2) -0.0127(19) C
C224 0.086(3) 0.0442(19) 0.083(3) 0.007(2) 0.018(3) -0.0026(19) C
C225 0.066(2) 0.054(2) 0.091(3) 0.0083(19) -0.006(2) 0.011(2) C
C226 0.0446(19) 0.058(2) 0.066(2) 0.0033(17) -0.0060(19) -0.0014(17) C

loop_
_atom_site_label
_atom_site_fract_x
_atom_site_fract_y
_atom_site_fract_z
_atom_site_U_iso_or_equiv
_atom_site_thermal_displace_type
_atom_site_type_symbol
O1 0.6262(4) 0.82853(11) 0.02969(10) 0.0510(12) Uani O
C11 0.6534(6) 0.80745(16) -0.03449(14) 0.0422(16) Uani C
C111 0.4510(5) 0.84745(15) -0.07347(13) 0.0380(15) Uani C
C112 0.3299(7) 0.90793(17) -0.05022(14) 0.0516(19) Uani C
C113 0.1504(9) 0.94498(18) -0.08645(18) 0.068(2) Uani C
C114 0.0885(8) 0.92206(19) -0.14634(16) 0.061(2) Uani C
C115 0.2088(7) 0.86215(18) -0.16995(15) 0.0534(19) Uani C
C116 0.3897(7) 0.82512(16) -0.13358(15) 0.0503(17) Uani C
C121 0.6358(6) 0.72680(16) -0.04169(13) 0.0401(15) Uani C
C122 0.4411(7) 0.68819(17) -0.01124(16) 0.0533(19) Uani C
C123 0.4283(9) 0.61465(19) -0.01760(17) 0.067(2) Uani C
C124 0.6055(9) 0.57905(18) -0.05471(18) 0.067(2) Uani C
C125 0.7951(9) 0.6161(2) -0.08517(18) 0.067(2) Uani C
C126 0.8144(7) 0.69016(18) -0.07789(15) 0.0538(19) Uani C
O2 0.1205(4) 0.82919(11) 0.08862(9) 0.0492(12) Uani O
C21 0.1335(6) 0.80650(15) 0.15285(14) 0.0395(15) Uani C
C211 -0.0764(6) 0.84422(15) 0.19039(13) 0.0396(15) Uani C
C212 -0.2142(6) 0.90174(15) 0.16595(15) 0.0465(17) Uani C
C213 -0.4007(7) 0.93745(16) 0.20174(17) 0.056(2) Uani C
C214 -0.4462(7) 0.91661(19) 0.26257(18) 0.059(2) Uani C
C215 -0.3127(8) 0.8604(2) 0.28786(16) 0.062(2) Uani C
C216 -0.1255(7) 0.82423(17) 0.25200(14) 0.054(2) Uani C
C221 0.1182(6) 0.72494(15) 0.15782(14) 0.0404(15) Uani C
C222 -0.0699(7) 0.68782(17) 0.12567(17) 0.0563(19) Uani C
C223 -0.0828(8) 0.61339(19) 0.12962(19) 0.070(2) Uani C
C224 0.0948(9) 0.57696(19) 0.1664(2) 0.071(2) Uani C
C225 0.2810(8) 0.6137(2) 0.1988(2) 0.070(2) Uani C
C226 0.2942(7) 0.68771(19) 0.19412(17) 0.056(2) Uani C
H1 0.806 0.830 0.044 0.0519 Uiso H
H2 0.294 0.826 0.069 0.0505 Uiso H
H11 0.821 0.822 -0.049 0.0522 Uiso H
H112 0.370 0.924 -0.009 0.0616 Uiso H
H113 0.069 0.987 -0.070 0.0782 Uiso H
H114 -0.036 0.947 -0.171 0.0711 Uiso H
H115 0.168 0.846 -0.211 0.0634 Uiso H
H116 0.472 0.784 -0.150 0.0603 Uiso H
H122 0.316 0.713 0.014 0.0633 Uiso H
H123 0.296 0.589 0.004 0.0766 Uiso H
H124 0.595 0.528 -0.059 0.0768 Uiso H
H125 0.915 0.591 -0.111 0.0767 Uiso H
H126 0.952 0.716 -0.098 0.0638 Uiso H
H21 0.297 0.821 0.170 0.0495 Uiso H
H212 -0.181 0.917 0.124 0.0565 Uiso H
H213 -0.496 0.976 0.184 0.0661 Uiso H
H214 -0.571 0.941 0.287 0.0692 Uiso H
H215 -0.347 0.846 0.330 0.0715 Uiso H
H216 -0.031 0.786 0.270 0.0637 Uiso H
H222 -0.193 0.713 0.100 0.0663 Uiso H
H223 -0.213 0.588 0.107 0.0796 Uiso H
H224 0.087 0.526 0.169 0.0810 Uiso H
H225 0.402 0.589 0.225 0.0801 Uiso H
H226 0.426 0.713 0.216 0.0661 Uiso H

loop_
_atom_type_symbol
_atom_type_scat_dispersion_real
_atom_type_scat_dispersion_imag
_atom_type_scat_source
C 0.002 0.002 'International Tables Vol. IV Table 2.2B'
H 0.000 0.000 'International Tables Vol. IV Table 2.2B'
O 0.008 0.006 'International Tables Vol. IV Table 2.2B'

loop_
_geom_angle_atom_site_label_1
_geom_angle_atom_site_label_2
_geom_angle_atom_site_label_3
_geom_angle_site_symmetry_3
_geom_angle
_geom_angle_publ_flag
C11 O1 H1 . 102 yes
O1 C11 C111 . 108.4(2) yes
O1 C11 C121 . 111.4(2) yes
C111 C11 C121 . 113.1(2) no
C11 C111 C112 . 121.0(3) no
C11 C111 C116 . 120.6(3) no
C112 C111 C116 . 118.4(3) no
C111 C112 C113 . 120.7(3) no
C112 C113 C114 . 120.6(3) no
C113 C114 C115 . 119.1(3) no
C114 C115 C116 . 120.3(3) no
C111 C116 C115 . 121.0(3) no
C11 C121 C122 . 120.7(3) no
C11 C121 C126 . 120.6(3) no
C122 C121 C126 . 118.7(3) no
C121 C122 C123 . 120.3(3) no
C122 C123 C124 . 120.3(4) no
C123 C124 C125 . 120.1(3) no
C124 C125 C126 . 120.2(3) no
C121 C126 C125 . 120.4(3) no
C21 O2 H2 . 110 yes
O2 C21 C211 . 109.3(2) yes
O2 C21 C221 . 111.0(2) yes
C211 C21 C221 . 113.0(2) no
C21 C211 C212 . 121.8(3) no
C21 C211 C216 . 120.1(3) no
C212 C211 C216 . 118.0(3) no
C211 C212 C213 . 121.2(3) no
C212 C213 C214 . 119.7(3) no
C213 C214 C215 . 120.3(3) no
C214 C215 C216 . 120.2(3) no
C211 C216 C215 . 120.6(3) no
C21 C221 C222 . 120.4(3) no
C21 C221 C226 . 120.5(3) no
C222 C221 C226 . 119.1(3) no
C221 C222 C223 . 120.5(3) no
C222 C223 C224 . 119.6(3) no
C223 C224 C225 . 120.0(3) no
C224 C225 C226 . 120.0(4) no
C221 C226 C225 . 120.8(3) no
O1 H1 O2 1_655 168 yes
O1 H2 O2 . 175 yes

loop_
_geom_bond_atom_site_label_1
_geom_bond_atom_site_label_2
_geom_bond_distance
_geom_bond_publ_flag
O1 C11 1.421(4) yes
O1 H1 0.97 no
C11 C111 1.522(4) yes
C11 C121 1.515(4) yes
C111 C112 1.379(4) no
C111 C116 1.375(4) no
C112 C113 1.383(5) no
C113 C114 1.375(5) no
C114 C115 1.370(5) no
C115 C116 1.390(4) no
C121 C122 1.390(5) no
C121 C126 1.376(4) no
C122 C123 1.380(5) no
C123 C124 1.373(6) no
C124 C125 1.355(6) no
C125 C126 1.394(5) no
O2 C21 1.426(3) yes
O2 H2 0.98 no
C21 C211 1.512(4) yes
C21 C221 1.527(4) yes
C211 C212 1.385(4) no
C211 C216 1.380(4) no
C212 C213 1.390(5) no
C213 C214 1.365(5) no
C214 C215 1.362(6) no
C215 C216 1.398(5) no
C221 C222 1.369(4) no
C221 C226 1.374(5) no
C222 C223 1.392(5) no
C223 C224 1.378(6) no
C224 C225 1.361(6) no
C225 C226 1.385(5) no

loop_
_geom_contact_atom_site_label_1
_geom_contact_atom_site_label_2
_geom_contact_distance
_geom_contact_site_symmetry_2
_geom_contact_publ_flag
O1 O2 2.878(3) . yes
O1 O2 2.826(3) 1_655 yes
O1 H2 1.90 . yes
O2 H1 1.87 1_455 yes

loop_
_geom_torsion_atom_site_label_1
_geom_torsion_atom_site_label_2
_geom_torsion_atom_site_label_3
_geom_torsion_atom_site_label_4
_geom_torsion
_geom_torsion_publ_flag
H1 O1 C11 C111 -143 no
H1 O1 C11 C121 92 no
O1 C11 C111 C112 17.8(3) no
O1 C11 C111 C116 -164.0(6) no
C121 C11 C111 C112 141.8(6) no
C121 C11 C111 C116 -40.0(4) no
O1 C11 C121 C122 45.9(4) no
O1 C11 C121 C126 -133.3(6) no
C111 C11 C121 C122 -76.5(5) no
C111 C11 C121 C126 104.4(5) no
C11 C111 C112 C113 178.5(7) no
C116 C111 C112 C113 0.3(4) no
C11 C111 C116 C115 -178.8(7) no
C112 C111 C116 C115 -0.5(3) no
C111 C112 C113 C114 0.2(3) no
C112 C113 C114 C115 -0.5(3) no
C113 C114 C115 C116 0.3(4) no
C114 C115 C116 C111 0.2(3) no
C11 C121 C122 C123 -179.3(7) no
C126 C121 C122 C123 -0.2(4) no
C11 C121 C126 C125 -179.0(7) no
C122 C121 C126 C125 1.8(4) no
C121 C122 C123 C124 -0.9(4) no
C122 C123 C124 C125 0.3(4) no
C123 C124 C125 C126 1.4(4) no
C124 C125 C126 C121 -2.4(4) no
H2 O2 C21 C211 151 no
H2 O2 C21 C221 -83 no
O2 C21 C211 C212 -12.1(3) no
O2 C21 C211 C216 171.5(6) no
C221 C21 C211 C212 -136.3(6) no
C221 C21 C211 C216 47.4(4) no
O2 C21 C221 C222 -48.0(4) no
O2 C21 C221 C226 131.4(6) no
C211 C21 C221 C222 75.2(5) no
C211 C21 C221 C226 -105.4(5) no
C21 C211 C212 C213 -177.8(6) no
C216 C211 C212 C213 -1.4(3) no
C21 C211 C216 C215 177.8(7) no
C212 C211 C216 C215 1.2(3) no
C211 C212 C213 C214 1.3(3) no
C212 C213 C214 C215 -1.0(3) no
C213 C214 C215 C216 0.9(3) no
C214 C215 C216 C211 -1.0(3) no
C21 C221 C222 C223 179.4(7) no
C226 C221 C222 C223 -0.1(4) no
C21 C221 C226 C225 179.9(7) no
C222 C221 C226 C225 -0.6(4) no
C221 C222 C223 C224 0.3(4) no
C222 C223 C224 C225 0.2(4) no
C223 C224 C225 C226 -0.9(4) no
C224 C225 C226 C221 1.1(4) no
